data_1555582
loop_
_publ_author_name
'Boobalan, Ramadoss'
'Gandeepan, Parthasarathy'
'Cheng, Chien-Hong'

_publ_section_title
;
 Ruthenium-Catalyzed C-H Alkynylation of Aromatic Amides with Hypervalent
 Iodine-Alkyne Reagents.
;
_journal_issue 14
_journal_name_full 'Organic letters'
_journal_page_first 3314
_journal_page_last 3317
_journal_paper_doi 10.1021/acs.orglett.6b01281
_journal_volume 18
_journal_year 2016
_chemical_formula_sum 'C19 H28 Cl N O2 Si'
_chemical_formula_weight 365.96
_space_group_crystal_system monoclinic
_space_group_IT_number 14
_space_group_name_Hall '-P 2ybc'
_space_group_name_H-M_alt 'P 1 21/c 1'
_atom_sites_solution_hydrogens geom
_audit_creation_method SHELXL-2014/6
_cell_angle_alpha 90
_cell_angle_beta 93.886(4)
_cell_angle_gamma 90
_cell_formula_units_Z 4
_cell_length_a 18.781(5)
_cell_length_b 13.854(4)
_cell_length_c 8.134(2)
_cell_measurement_reflns_used 1504
_cell_measurement_temperature 296(2)
_cell_measurement_theta_max 19.6797
_cell_measurement_theta_min 2.6245
_cell_volume 2111.5(10)
_computing_cell_refinement 'SAINT V8.34A (Bruker AXS Inc., 2013)'
_computing_data_collection 'APEX2 (Bruker AXS, 2010)'
_computing_data_reduction 'SAINT V8.34A (Bruker AXS Inc., 2013)'
_computing_molecular_graphics 'SHELXTL (Sheldrick, 2008)'
_computing_publication_material SHELXTL
_computing_structure_refinement 'SHELXL-2014/6 (Sheldrick, 2014)'
_diffrn_ambient_temperature 296(2)
_diffrn_detector_area_resol_mean 8.3333
_diffrn_measured_fraction_theta_full 0.994
_diffrn_measured_fraction_theta_max 0.989
_diffrn_measurement_device_type 'Bruker APEX-II CCD'
_diffrn_measurement_method '\f and \w scans'
_diffrn_radiation_type MoK\a
_diffrn_radiation_wavelength 0.71073
_diffrn_reflns_av_R_equivalents 0.0766
_diffrn_reflns_av_unetI/netI 0.0835
_diffrn_reflns_Laue_measured_fraction_full 0.994
_diffrn_reflns_Laue_measured_fraction_max 0.989
_diffrn_reflns_limit_h_max 23
_diffrn_reflns_limit_h_min -23
_diffrn_reflns_limit_k_max 17
_diffrn_reflns_limit_k_min -17
_diffrn_reflns_limit_l_max 10
_diffrn_reflns_limit_l_min -4
_diffrn_reflns_number 14409
_diffrn_reflns_point_group_measured_fraction_full 0.994
_diffrn_reflns_point_group_measured_fraction_max 0.989
_diffrn_reflns_theta_full 25.242
_diffrn_reflns_theta_max 26.439
_diffrn_reflns_theta_min 1.087
_exptl_absorpt_coefficient_mu 0.248
_exptl_absorpt_correction_T_max 0.9485
_exptl_absorpt_correction_T_min 0.7801
_exptl_absorpt_correction_type multi-scan
_exptl_absorpt_process_details 'SADABS V2014/4 (Bruker AXS Inc.)'
_exptl_crystal_colour Colorless
_exptl_crystal_density_diffrn 1.151
_exptl_crystal_density_meas ?
_exptl_crystal_density_method 'not measured'
_exptl_crystal_description Tabullar
_exptl_crystal_F_000 784
_exptl_crystal_size_max 0.30
_exptl_crystal_size_mid 0.28
_exptl_crystal_size_min 0.10
_refine_diff_density_max 0.366
_refine_diff_density_min -0.279
_refine_diff_density_rms 0.096
_refine_ls_extinction_method none
_refine_ls_goodness_of_fit_ref 1.036
_refine_ls_hydrogen_treatment constr
_refine_ls_matrix_type full
_refine_ls_number_parameters 224
_refine_ls_number_reflns 4307
_refine_ls_number_restraints 0
_refine_ls_restrained_S_all 1.036
_refine_ls_R_factor_all 0.1530
_refine_ls_R_factor_gt 0.0692
_refine_ls_shift/su_max 0.000
_refine_ls_shift/su_mean 0.000
_refine_ls_structure_factor_coef Fsqd
_refine_ls_weighting_details 'w=1/[\s^2^(Fo^2^)+(0.1060P)^2^+0.7896P] where P=(Fo^2^+2Fc^2^)/3'
_refine_ls_weighting_scheme calc
_refine_ls_wR_factor_gt 0.1799
_refine_ls_wR_factor_ref 0.2323
_reflns_Friedel_coverage 0.000
_reflns_number_gt 2149
_reflns_number_total 4307
_reflns_threshold_expression 'I > 2\s(I)'
_cod_data_source_file ol6b01281_si_002.cif
_cod_data_source_block 151233
_cod_depositor_comments
;
The following automatic conversions were performed:

data item '_exptl_crystal_density_meas' value 'not measured' was
changed to '?' -- the value is perceived as not measured.

Automatic conversion script
Id: cif_fix_values 6909 2019-04-08 15:41:33Z antanas 
;
_cod_original_cell_volume 2111.4(10)
_cod_original_sg_symbol_H-M 'P 21/c'
_cod_database_code 1555582
_shelx_space_group_comment
;
The symmetry employed for this shelxl refinement is uniquely defined
by the following loop, which should always be used as a source of
symmetry information in preference to the above space-group names.
They are only intended as comments.
;
_shelxl_version_number 2014/6

loop_
_space_group_symop_operation_xyz
'x, y, z'
'-x, y+1/2, -z+1/2'
'-x, -y, -z'
'x, -y-1/2, z-1/2'

loop_
_atom_site_label
_atom_site_type_symbol
_atom_site_fract_x
_atom_site_fract_y
_atom_site_fract_z
_atom_site_U_iso_or_equiv
_atom_site_adp_type
_atom_site_occupancy
_atom_site_site_symmetry_order
_atom_site_calc_flag
_atom_site_refinement_flags_posn
_atom_site_refinement_flags_adp
Cl1 Cl 0.46545(7) 0.27081(9) 0.44537(18) 0.0726(4) Uani 1 1 d . .
Si1 Si 0.81732(7) 0.54843(9) 0.70155(18) 0.0634(4) Uani 1 1 d . .
N1 N 0.64045(19) 0.2456(2) 0.5371(4) 0.0519(9) Uani 1 1 d . .
H28 H 0.6428 0.2366 0.4330 0.062 Uiso 1 1 calc R U
O2 O 0.61594(16) 0.34945(19) 0.7394(3) 0.0583(8) Uani 1 1 d . .
O1 O 0.66590(17) 0.17624(19) 0.6509(4) 0.0554(8) Uani 1 1 d . .
C1 C 0.7397(3) 0.1874(4) 0.6875(7) 0.0751(15) Uani 1 1 d . .
H13 H 0.7639 0.1860 0.5871 0.113 Uiso 1 1 calc R U
H14 H 0.7570 0.1357 0.7580 0.113 Uiso 1 1 calc R U
H1 H 0.7487 0.2480 0.7422 0.113 Uiso 1 1 calc R U
C2 C 0.6127(2) 0.3256(3) 0.5940(5) 0.0418(9) Uani 1 1 d . .
C3 C 0.5798(2) 0.3885(2) 0.4600(4) 0.0387(9) Uani 1 1 d . .
C4 C 0.6156(2) 0.4723(3) 0.4148(5) 0.0418(9) Uani 1 1 d . .
C5 C 0.6838(2) 0.4952(3) 0.4945(5) 0.0497(10) Uani 1 1 d . .
C6 C 0.7402(3) 0.5143(3) 0.5646(6) 0.0603(12) Uani 1 1 d . .
C7 C 0.8557(3) 0.4325(4) 0.7869(8) 0.0856(17) Uani 1 1 d . .
H23 H 0.8154 0.3977 0.8297 0.103 Uiso 1 1 calc R U
C8 C 0.9106(4) 0.4433(5) 0.9336(10) 0.143(3) Uani 1 1 d . .
H22 H 0.9256 0.3805 0.9721 0.214 Uiso 1 1 calc R U
H2 H 0.8894 0.4775 1.0207 0.214 Uiso 1 1 calc R U
H21 H 0.9511 0.4786 0.9001 0.214 Uiso 1 1 calc R U
C9 C 0.7412(4) 0.7119(4) 0.7987(8) 0.099(2) Uani 1 1 d . .
H12 H 0.7003 0.6923 0.7296 0.148 Uiso 1 1 calc R U
H11 H 0.7726 0.7493 0.7353 0.148 Uiso 1 1 calc R U
H3 H 0.7260 0.7503 0.8881 0.148 Uiso 1 1 calc R U
C10 C 0.7809(3) 0.6220(4) 0.8679(7) 0.0733(14) Uani 1 1 d . .
H27 H 0.8214 0.6444 0.9404 0.088 Uiso 1 1 calc R U
C11 C 0.8779(3) 0.6233(4) 0.5776(8) 0.0875(17) Uani 1 1 d . .
H7 H 0.8518 0.6835 0.5540 0.105 Uiso 1 1 calc R U
C12 C 0.9461(3) 0.6532(6) 0.6727(10) 0.130(3) Uani 1 1 d . .
H6 H 0.9772 0.5985 0.6869 0.195 Uiso 1 1 calc R U
H4 H 0.9353 0.6775 0.7787 0.195 Uiso 1 1 calc R U
H5 H 0.9691 0.7027 0.6130 0.195 Uiso 1 1 calc R U
C13 C 0.8918(4) 0.5815(5) 0.4101(9) 0.118(2) Uani 1 1 d . .
H8 H 0.9158 0.6287 0.3474 0.177 Uiso 1 1 calc R U
H10 H 0.8473 0.5645 0.3526 0.177 Uiso 1 1 calc R U
H9 H 0.9212 0.5250 0.4245 0.177 Uiso 1 1 calc R U
C14 C 0.5131(2) 0.3708(3) 0.3858(5) 0.0473(10) Uani 1 1 d . .
C15 C 0.4826(2) 0.4302(3) 0.2659(5) 0.0527(11) Uani 1 1 d . .
H15 H 0.4378 0.4160 0.2157 0.063 Uiso 1 1 calc R U
C16 C 0.5190(3) 0.5109(3) 0.2212(5) 0.0560(12) Uani 1 1 d . .
H16 H 0.4985 0.5519 0.1406 0.067 Uiso 1 1 calc R U
C17 C 0.5846(2) 0.5317(3) 0.2932(5) 0.0503(11) Uani 1 1 d . .
H17 H 0.6089 0.5862 0.2606 0.060 Uiso 1 1 calc R U
C18 C 0.8845(3) 0.3659(4) 0.6585(10) 0.114(2) Uani 1 1 d . .
H20 H 0.9275 0.3928 0.6204 0.172 Uiso 1 1 calc R U
H19 H 0.8496 0.3592 0.5673 0.172 Uiso 1 1 calc R U
H18 H 0.8946 0.3037 0.7067 0.172 Uiso 1 1 calc R U
C19 C 0.7322(4) 0.5637(5) 0.9728(9) 0.112(2) Uani 1 1 d . .
H24 H 0.7105 0.6058 1.0487 0.168 Uiso 1 1 calc R U
H25 H 0.7597 0.5153 1.0332 0.168 Uiso 1 1 calc R U
H26 H 0.6957 0.5330 0.9028 0.168 Uiso 1 1 calc R U

loop_
_atom_site_aniso_label
_atom_site_aniso_U_11
_atom_site_aniso_U_22
_atom_site_aniso_U_33
_atom_site_aniso_U_23
_atom_site_aniso_U_13
_atom_site_aniso_U_12
Cl1 0.0792(9) 0.0598(7) 0.0785(10) -0.0049(6) 0.0039(7) -0.0170(6)
Si1 0.0639(9) 0.0621(8) 0.0629(10) -0.0017(7) -0.0055(7) -0.0112(6)
N1 0.089(3) 0.0390(18) 0.0270(19) 0.0046(14) 0.0014(17) 0.0124(16)
O2 0.099(2) 0.0509(16) 0.0243(16) -0.0011(13) -0.0011(15) 0.0113(15)
O1 0.083(2) 0.0403(15) 0.0417(18) 0.0130(13) -0.0014(15) 0.0038(14)
C1 0.081(4) 0.077(3) 0.067(4) 0.019(3) 0.003(3) 0.015(3)
C2 0.054(2) 0.039(2) 0.031(2) 0.0040(17) -0.0018(18) -0.0040(17)
C3 0.057(2) 0.0330(19) 0.026(2) -0.0028(15) 0.0024(17) 0.0047(16)
C4 0.056(2) 0.039(2) 0.030(2) -0.0022(17) 0.0030(18) 0.0057(17)
C5 0.065(3) 0.040(2) 0.045(3) 0.0025(19) 0.005(2) 0.000(2)
C6 0.069(3) 0.053(3) 0.058(3) 0.000(2) -0.001(3) -0.004(2)
C7 0.082(4) 0.083(4) 0.089(5) 0.003(3) -0.016(3) -0.006(3)
C8 0.142(6) 0.123(6) 0.151(8) 0.020(6) -0.074(6) 0.003(5)
C9 0.121(5) 0.087(4) 0.087(5) -0.021(4) 0.002(4) 0.014(4)
C10 0.082(4) 0.074(3) 0.063(4) -0.007(3) -0.005(3) -0.013(3)
C11 0.092(4) 0.075(3) 0.097(5) 0.001(3) 0.014(3) -0.014(3)
C12 0.094(5) 0.136(6) 0.159(8) -0.011(6) 0.005(5) -0.049(4)
C13 0.114(5) 0.135(6) 0.110(6) 0.012(5) 0.038(4) -0.012(4)
C14 0.059(3) 0.041(2) 0.041(3) -0.0055(19) 0.001(2) -0.0026(18)
C15 0.059(3) 0.060(3) 0.038(3) -0.010(2) -0.009(2) 0.009(2)
C16 0.081(3) 0.054(3) 0.032(3) 0.004(2) -0.004(2) 0.020(2)
C17 0.071(3) 0.046(2) 0.035(2) 0.0015(19) 0.007(2) 0.008(2)
C18 0.106(5) 0.080(4) 0.158(7) -0.004(4) 0.013(5) 0.021(4)
C19 0.133(6) 0.118(5) 0.089(5) -0.015(4) 0.035(4) -0.021(4)

loop_
_atom_type_symbol
_atom_type_description
_atom_type_scat_dispersion_real
_atom_type_scat_dispersion_imag
_atom_type_scat_source
C C 0.0033 0.0016 'International Tables Vol C Tables 4.2.6.8 and 6.1.1.4'
H H 0.0000 0.0000 'International Tables Vol C Tables 4.2.6.8 and 6.1.1.4'
N N 0.0061 0.0033 'International Tables Vol C Tables 4.2.6.8 and 6.1.1.4'
O O 0.0106 0.0060 'International Tables Vol C Tables 4.2.6.8 and 6.1.1.4'
Si Si 0.0817 0.0704 'International Tables Vol C Tables 4.2.6.8 and 6.1.1.4'
Cl Cl 0.1484 0.1585 'International Tables Vol C Tables 4.2.6.8 and 6.1.1.4'

loop_
_geom_angle_atom_site_label_1
_geom_angle_atom_site_label_2
_geom_angle_atom_site_label_3
_geom_angle
C6 Si1 C10 105.7(2)
C6 Si1 C7 105.8(2)
C10 Si1 C7 110.6(3)
C6 Si1 C11 107.4(3)
C10 Si1 C11 110.7(3)
C7 Si1 C11 116.1(3)
C2 N1 O1 118.0(3)
C2 N1 H28 121.0
O1 N1 H28 121.0
N1 O1 C1 110.7(3)
O1 C1 H13 109.5
O1 C1 H14 109.5
H13 C1 H14 109.5
O1 C1 H1 109.5
H13 C1 H1 109.5
H14 C1 H1 109.5
O2 C2 N1 124.7(4)
O2 C2 C3 122.5(3)
N1 C2 C3 112.7(3)
C14 C3 C4 118.1(3)
C14 C3 C2 122.4(3)
C4 C3 C2 119.4(3)
C17 C4 C3 119.6(4)
C17 C4 C5 120.8(4)
C3 C4 C5 119.6(3)
C6 C5 C4 178.5(5)
C5 C6 Si1 170.1(4)
C18 C7 C8 110.0(6)
C18 C7 Si1 114.3(5)
C8 C7 Si1 115.2(4)
C18 C7 H23 105.4
C8 C7 H23 105.4
Si1 C7 H23 105.4
C7 C8 H22 109.5
C7 C8 H2 109.5
H22 C8 H2 109.5
C7 C8 H21 109.5
H22 C8 H21 109.5
H2 C8 H21 109.5
C10 C9 H12 109.5
C10 C9 H11 109.5
H12 C9 H11 109.5
C10 C9 H3 109.5
H12 C9 H3 109.5
H11 C9 H3 109.5
C19 C10 C9 109.9(5)
C19 C10 Si1 112.3(4)
C9 C10 Si1 111.7(4)
C19 C10 H27 107.5
C9 C10 H27 107.5
Si1 C10 H27 107.5
C12 C11 C13 111.9(5)
C12 C11 Si1 113.6(5)
C13 C11 Si1 114.7(4)
C12 C11 H7 105.2
C13 C11 H7 105.2
Si1 C11 H7 105.2
C11 C12 H6 109.5
C11 C12 H4 109.5
H6 C12 H4 109.5
C11 C12 H5 109.5
H6 C12 H5 109.5
H4 C12 H5 109.5
C11 C13 H8 109.5
C11 C13 H10 109.5
H8 C13 H10 109.5
C11 C13 H9 109.5
H8 C13 H9 109.5
H10 C13 H9 109.5
C15 C14 C3 122.0(4)
C15 C14 Cl1 118.6(3)
C3 C14 Cl1 119.4(3)
C14 C15 C16 119.0(4)
C14 C15 H15 120.5
C16 C15 H15 120.5
C17 C16 C15 120.8(4)
C17 C16 H16 119.6
C15 C16 H16 119.6
C16 C17 C4 120.5(4)
C16 C17 H17 119.8
C4 C17 H17 119.8
C7 C18 H20 109.5
C7 C18 H19 109.5
H20 C18 H19 109.5
C7 C18 H18 109.5
H20 C18 H18 109.5
H19 C18 H18 109.5
C10 C19 H24 109.5
C10 C19 H25 109.5
H24 C19 H25 109.5
C10 C19 H26 109.5
H24 C19 H26 109.5
H25 C19 H26 109.5

loop_
_geom_bond_atom_site_label_1
_geom_bond_atom_site_label_2
_geom_bond_distance
Cl1 C14 1.736(4)
Si1 C6 1.829(5)
Si1 C10 1.861(5)
Si1 C7 1.874(6)
Si1 C11 1.882(6)
N1 C2 1.321(5)
N1 O1 1.396(4)
N1 H28 0.8600
O2 C2 1.225(4)
O1 C1 1.407(6)
C1 H13 0.9600
C1 H14 0.9600
C1 H1 0.9600
C2 C3 1.497(5)
C3 C14 1.374(5)
C3 C4 1.403(5)
C4 C17 1.383(5)
C4 C5 1.433(6)
C5 C6 1.197(6)
C7 C18 1.520(8)
C7 C8 1.531(9)
C7 H23 0.9800
C8 H22 0.9600
C8 H2 0.9600
C8 H21 0.9600
C9 C10 1.538(7)
C9 H12 0.9600
C9 H11 0.9600
C9 H3 0.9600
C10 C19 1.524(7)
C10 H27 0.9800
C11 C12 1.508(8)
C11 C13 1.519(8)
C11 H7 0.9800
C12 H6 0.9600
C12 H4 0.9600
C12 H5 0.9600
C13 H8 0.9600
C13 H10 0.9600
C13 H9 0.9600
C14 C15 1.372(6)
C15 C16 1.372(6)
C15 H15 0.9300
C16 C17 1.360(6)
C16 H16 0.9300
C17 H17 0.9300
C18 H20 0.9600
C18 H19 0.9600
C18 H18 0.9600
C19 H24 0.9600
C19 H25 0.9600
C19 H26 0.9600
